data_4073043
loop_
_publ_author_name
'McGuinness, David S.'
'Rucklidge, Adam J.'
'Tooze, Robert P.'
'Slawin, Alexandra M. Z.'

_publ_section_title
;
 Cocatalyst Influence in Selective Oligomerization:&#x00A0; Effect on
 Activity, Catalyst Stability, and 1-Hexene/1-Octene Selectivity in the
 Ethylene Trimerization and Tetramerization Reaction
;
_journal_issue 10
_journal_name_full Organometallics
_journal_page_first 2561
_journal_paper_doi 10.1021/om070029c
_journal_volume 26
_journal_year 2007
_chemical_formula_moiety 'C36 Al2 F30 O6.C7 H8'
_chemical_formula_sum 'C43 H8 Al2 F30 O6'
_chemical_formula_weight 1244.45
_space_group_IT_number 2
_symmetry_cell_setting triclinic
_symmetry_space_group_name_Hall '-P 1'
_symmetry_space_group_name_H-M 'P -1'
_atom_sites_solution_hydrogens geom
_atom_sites_solution_primary direct
_atom_sites_solution_secondary difmap
_audit_creation_method SHELXL-97
_cell_angle_alpha 99.367(6)
_cell_angle_beta 107.070(4)
_cell_angle_gamma 104.356(5)
_cell_formula_units_Z 1
_cell_length_a 10.247(3)
_cell_length_b 10.451(3)
_cell_length_c 11.196(3)
_cell_measurement_reflns_used 4045
_cell_measurement_temperature 93(2)
_cell_measurement_theta_max 25.3491
_cell_measurement_theta_min 1.9675
_cell_volume 1073.9(5)
_computing_cell_refinement 'CrystalClear (Rigaku Corp., 2004)'
_computing_data_collection 'CrystalClear (Rigaku Corp., 2004)'
_computing_data_reduction 'CrystalClear (Rigaku Corp., 2004)'
_computing_molecular_graphics 'Bruker SHELXTL'
_computing_publication_material 'Bruker SHELXTL'
_computing_structure_refinement 'SHELXL-97 (Sheldrick, 1997)'
_computing_structure_solution 'SHELXS-97 (Sheldrick, 1990)'
_diffrn_ambient_temperature 93(2)
_diffrn_detector_area_resol_mean 0.83
_diffrn_measured_fraction_theta_full 0.943
_diffrn_measured_fraction_theta_max 0.943
_diffrn_measurement_device_type CCD
_diffrn_measurement_method dtprofit.ref
_diffrn_radiation_monochromator confocal
_diffrn_radiation_source 'rotating anode'
_diffrn_radiation_type MoK\a
_diffrn_radiation_wavelength 0.71073
_diffrn_reflns_av_R_equivalents 0.0254
_diffrn_reflns_av_sigmaI/netI 0.0446
_diffrn_reflns_limit_h_max 9
_diffrn_reflns_limit_h_min -12
_diffrn_reflns_limit_k_max 12
_diffrn_reflns_limit_k_min -10
_diffrn_reflns_limit_l_max 13
_diffrn_reflns_limit_l_min -13
_diffrn_reflns_number 6752
_diffrn_reflns_theta_full 25.34
_diffrn_reflns_theta_max 25.34
_diffrn_reflns_theta_min 3.28
_exptl_absorpt_coefficient_mu 0.251
_exptl_absorpt_correction_T_max 1.0000
_exptl_absorpt_correction_T_min 0.7863
_exptl_absorpt_correction_type multi-scan
_exptl_absorpt_process_details -
_exptl_crystal_colour Colorless
_exptl_crystal_density_diffrn 1.924
_exptl_crystal_density_method 'not measured'
_exptl_crystal_description Prism
_exptl_crystal_F_000 610
_exptl_crystal_size_max 0.1500
_exptl_crystal_size_mid 0.1500
_exptl_crystal_size_min 0.1500
_refine_diff_density_max 0.364
_refine_diff_density_min -0.253
_refine_diff_density_rms 0.056
_refine_ls_extinction_coef 0.008(3)
_refine_ls_extinction_expression Fc^*^=kFc[1+0.001xFc^2^\l^3^/sin(2\q)]^-1/4^
_refine_ls_extinction_method SHELXL
_refine_ls_goodness_of_fit_ref 0.973
_refine_ls_hydrogen_treatment constr
_refine_ls_matrix_type full
_refine_ls_number_parameters 381
_refine_ls_number_reflns 3714
_refine_ls_number_restraints 0
_refine_ls_restrained_S_all 0.973
_refine_ls_R_factor_all 0.0452
_refine_ls_R_factor_gt 0.0383
_refine_ls_shift/su_max 0.008
_refine_ls_shift/su_mean 0.001
_refine_ls_structure_factor_coef Fsqd
_refine_ls_weighting_details 'calc w=1/[\s^2^(Fo^2^)+(0.0579P)^2^+0.0000P] where P=(Fo^2^+2Fc^2^)/3'
_refine_ls_weighting_scheme calc
_refine_ls_wR_factor_gt 0.0949
_refine_ls_wR_factor_ref 0.0990
_reflns_number_gt 2981
_reflns_number_total 3714
_reflns_threshold_expression >2sigma(I)
_cod_data_source_file om070029csi20070111_112955.cif
_cod_data_source_block 2
_cod_depositor_comments
;
The following automatic conversions were performed:

'_symmetry_cell_setting' value 'Triclinic' changed to 'triclinic'
according to /home/saulius/struct/CIF-dictionaries/cif_core.dic
dictionary named 'cif_core.dic' version 2.4.1 from 2010-06-29.

Automatic conversion script
Id: cif_fix_values 1715 2011-07-08 13:25:40Z adriana 
;
_cod_original_sg_symbol_H-M P-1
_cod_database_code 4073043

loop_
_symmetry_equiv_pos_as_xyz
'x, y, z'
'-x, -y, -z'

loop_
_atom_site_label
_atom_site_type_symbol
_atom_site_fract_x
_atom_site_fract_y
_atom_site_fract_z
_atom_site_U_iso_or_equiv
_atom_site_adp_type
_atom_site_occupancy
_atom_site_symmetry_multiplicity
_atom_site_calc_flag
_atom_site_refinement_flags
Al1 Al 0.84706(6) 0.95308(6) 1.46641(5) 0.02209(18) Uani 1 1 d .
O1 O 1.00483(13) 1.10152(12) 1.56552(11) 0.0222(3) Uani 1 1 d .
C1 C 1.0134(2) 1.21546(18) 1.65411(17) 0.0220(4) Uani 1 1 d .
F2 F 0.76389(11) 1.13864(12) 1.59983(11) 0.0382(3) Uani 1 1 d .
C2 C 0.8909(2) 1.23386(19) 1.67161(18) 0.0266(4) Uani 1 1 d .
F3 F 0.77625(14) 1.36443(13) 1.77011(13) 0.0502(4) Uani 1 1 d .
C3 C 0.8969(2) 1.3473(2) 1.7569(2) 0.0317(5) Uani 1 1 d .
F4 F 1.03420(14) 1.55941(11) 1.90610(12) 0.0462(4) Uani 1 1 d .
C4 C 1.0285(2) 1.44581(19) 1.82611(19) 0.0319(5) Uani 1 1 d .
F5 F 1.27858(12) 1.52404(11) 1.87618(11) 0.0388(3) Uani 1 1 d .
C5 C 1.1513(2) 1.42930(19) 1.81055(18) 0.0274(5) Uani 1 1 d .
F6 F 1.26255(11) 1.29690(11) 1.70637(11) 0.0326(3) Uani 1 1 d .
C6 C 1.14328(19) 1.31393(18) 1.72448(18) 0.0231(4) Uani 1 1 d .
O7 O 0.75740(15) 0.85758(15) 1.54034(13) 0.0361(4) Uani 1 1 d .
C7 C 0.7513(2) 0.80039(19) 1.63825(18) 0.0266(4) Uani 1 1 d .
F8 F 0.98208(12) 0.94266(14) 1.77009(13) 0.0486(4) Uani 1 1 d .
C8 C 0.8633(2) 0.8408(2) 1.7548(2) 0.0311(5) Uani 1 1 d .
F9 F 0.96712(14) 0.82341(15) 1.96671(12) 0.0520(4) Uani 1 1 d .
C9 C 0.8564(2) 0.7808(2) 1.8544(2) 0.0343(5) Uani 1 1 d .
F10 F 0.72772(15) 0.61491(14) 1.93255(12) 0.0520(4) Uani 1 1 d .
C10 C 0.7354(2) 0.6766(2) 1.8372(2) 0.0356(5) Uani 1 1 d .
F11 F 0.50194(14) 0.53557(13) 1.70802(13) 0.0530(4) Uani 1 1 d .
C11 C 0.6212(2) 0.6351(2) 1.7229(2) 0.0342(5) Uani 1 1 d .
F12 F 0.51636(13) 0.65717(13) 1.51431(11) 0.0455(4) Uani 1 1 d .
C12 C 0.6285(2) 0.6971(2) 1.62436(19) 0.0303(5) Uani 1 1 d .
O13 O 0.75282(13) 0.99622(13) 1.33704(12) 0.0279(3) Uani 1 1 d .
C13 C 0.62717(19) 0.94643(18) 1.23828(18) 0.0238(4) Uani 1 1 d .
F14 F 0.74028(11) 0.86832(12) 1.09928(11) 0.0374(3) Uani 1 1 d .
C14 C 0.62029(19) 0.88350(18) 1.11637(18) 0.0253(4) Uani 1 1 d .
F15 F 0.49160(12) 0.77948(12) 0.89557(11) 0.0392(3) Uani 1 1 d .
C15 C 0.4932(2) 0.83665(18) 1.01205(18) 0.0262(4) Uani 1 1 d .
F16 F 0.24680(11) 0.81203(12) 0.92500(11) 0.0374(3) Uani 1 1 d .
C16 C 0.36906(19) 0.85313(18) 1.02694(18) 0.0265(4) Uani 1 1 d .
F17 F 0.25282(12) 0.93085(14) 1.16244(12) 0.0462(4) Uani 1 1 d .
C17 C 0.3735(2) 0.9149(2) 1.1472(2) 0.0293(5) Uani 1 1 d .
F18 F 0.50253(13) 1.02331(14) 1.36630(11) 0.0448(3) Uani 1 1 d .
C18 C 0.5012(2) 0.96144(19) 1.25096(18) 0.0275(4) Uani 1 1 d .
C21 C 0.2103(3) 0.6483(3) 0.6033(2) 0.0578(7) Uani 1 1 d .
C22 C 0.0811(4) 0.5551(4) 0.5346(4) 0.0298(9) Uani 0.50 1 d P
C23 C 0.0530(3) 0.4315(2) 0.4442(2) 0.0395(6) Uani 1 1 d .
C24 C -0.0701(5) 0.3416(4) 0.3786(4) 0.0365(10) Uani 0.50 1 d P
C25 C 0.1754(5) 0.5183(5) 0.5091(5) 0.0427(11) Uani 0.50 1 d P

loop_
_atom_site_aniso_label
_atom_site_aniso_U_11
_atom_site_aniso_U_22
_atom_site_aniso_U_33
_atom_site_aniso_U_23
_atom_site_aniso_U_13
_atom_site_aniso_U_12
Al1 0.0162(3) 0.0291(3) 0.0179(3) 0.0045(2) 0.0049(2) 0.0041(2)
O1 0.0195(6) 0.0259(7) 0.0174(7) 0.0013(6) 0.0051(5) 0.0049(5)
C1 0.0285(10) 0.0229(10) 0.0154(9) 0.0053(8) 0.0076(8) 0.0092(8)
F2 0.0218(6) 0.0480(7) 0.0340(7) -0.0047(6) 0.0053(5) 0.0074(5)
C2 0.0258(10) 0.0316(11) 0.0199(10) 0.0041(9) 0.0070(8) 0.0074(8)
F3 0.0445(8) 0.0532(8) 0.0591(9) 0.0006(7) 0.0283(7) 0.0227(6)
C3 0.0358(12) 0.0344(11) 0.0320(12) 0.0086(10) 0.0175(10) 0.0163(9)
F4 0.0667(9) 0.0276(7) 0.0458(8) -0.0010(6) 0.0289(7) 0.0131(6)
C4 0.0502(13) 0.0240(11) 0.0248(11) 0.0060(9) 0.0171(10) 0.0124(9)
F5 0.0421(7) 0.0232(6) 0.0364(7) 0.0001(5) 0.0090(6) -0.0044(5)
C5 0.0375(11) 0.0192(9) 0.0202(10) 0.0064(8) 0.0073(9) 0.0021(8)
F6 0.0253(6) 0.0302(6) 0.0382(7) 0.0056(5) 0.0105(5) 0.0045(5)
C6 0.0227(10) 0.0260(10) 0.0224(10) 0.0098(8) 0.0082(8) 0.0079(8)
O7 0.0328(8) 0.0433(8) 0.0331(8) 0.0128(7) 0.0170(7) 0.0048(7)
C7 0.0290(11) 0.0298(10) 0.0265(11) 0.0068(9) 0.0157(9) 0.0116(9)
F8 0.0270(7) 0.0549(8) 0.0502(8) 0.0064(7) 0.0115(6) -0.0038(6)
C8 0.0220(10) 0.0332(11) 0.0382(13) 0.0034(10) 0.0144(9) 0.0080(8)
F9 0.0398(7) 0.0740(10) 0.0352(8) 0.0089(7) 0.0014(6) 0.0231(7)
C9 0.0294(11) 0.0473(13) 0.0264(11) 0.0032(10) 0.0069(10) 0.0196(10)
F10 0.0731(10) 0.0589(9) 0.0383(8) 0.0262(7) 0.0262(7) 0.0281(7)
C10 0.0454(13) 0.0429(12) 0.0296(12) 0.0144(10) 0.0200(11) 0.0211(11)
F11 0.0524(8) 0.0485(8) 0.0496(9) 0.0138(7) 0.0238(7) -0.0069(6)
C11 0.0352(12) 0.0321(11) 0.0372(13) 0.0078(10) 0.0213(11) 0.0037(9)
F12 0.0348(7) 0.0551(8) 0.0302(7) 0.0076(6) 0.0049(6) -0.0039(6)
C12 0.0274(11) 0.0358(11) 0.0248(11) 0.0041(9) 0.0085(9) 0.0078(9)
O13 0.0208(7) 0.0316(7) 0.0239(7) 0.0054(6) 0.0016(6) 0.0041(6)
C13 0.0202(10) 0.0233(9) 0.0235(10) 0.0072(8) 0.0031(8) 0.0038(8)
F14 0.0232(6) 0.0488(7) 0.0362(7) 0.0003(6) 0.0109(5) 0.0106(5)
C14 0.0212(10) 0.0249(10) 0.0297(11) 0.0065(9) 0.0100(9) 0.0064(8)
F15 0.0366(7) 0.0463(7) 0.0247(7) -0.0044(6) 0.0089(5) 0.0068(6)
C15 0.0295(11) 0.0246(10) 0.0206(10) 0.0032(8) 0.0075(9) 0.0051(8)
F16 0.0226(6) 0.0438(7) 0.0318(7) 0.0027(6) -0.0036(5) 0.0063(5)
C16 0.0210(10) 0.0243(10) 0.0247(11) 0.0045(9) -0.0008(8) 0.0027(8)
F17 0.0233(6) 0.0661(9) 0.0445(8) -0.0008(7) 0.0086(6) 0.0194(6)
C17 0.0188(10) 0.0345(11) 0.0339(12) 0.0066(9) 0.0080(9) 0.0098(8)
F18 0.0330(7) 0.0650(8) 0.0278(7) -0.0072(6) 0.0099(6) 0.0133(6)
C18 0.0273(11) 0.0283(10) 0.0227(10) 0.0008(8) 0.0086(9) 0.0053(8)
C21 0.081(2) 0.0592(17) 0.0405(15) 0.0235(14) 0.0174(14) 0.0334(15)
C22 0.035(2) 0.032(2) 0.020(2) 0.0110(19) 0.0040(19) 0.0096(19)
C23 0.0589(16) 0.0425(13) 0.0276(12) 0.0144(11) 0.0163(12) 0.0291(12)
C24 0.051(3) 0.031(2) 0.021(2) 0.0075(19) 0.005(2) 0.011(2)
C25 0.039(3) 0.057(3) 0.043(3) 0.024(3) 0.018(2) 0.021(2)

loop_
_atom_type_symbol
_atom_type_description
_atom_type_scat_dispersion_real
_atom_type_scat_dispersion_imag
_atom_type_scat_source
C C 0.0033 0.0016 'International Tables Vol C Tables 4.2.6.8 and 6.1.1.4'
H H 0.0000 0.0000 'International Tables Vol C Tables 4.2.6.8 and 6.1.1.4'
O O 0.0106 0.0060 'International Tables Vol C Tables 4.2.6.8 and 6.1.1.4'
F F 0.0171 0.0103 'International Tables Vol C Tables 4.2.6.8 and 6.1.1.4'
Al Al 0.0645 0.0514 'International Tables Vol C Tables 4.2.6.8 and 6.1.1.4'

loop_
_geom_angle_atom_site_label_1
_geom_angle_atom_site_label_2
_geom_angle_atom_site_label_3
_geom_angle
_geom_angle_site_symmetry_1
_geom_angle_site_symmetry_3
O7 Al1 O13 118.68(7) . .
O7 Al1 O1 118.85(7) . .
O13 Al1 O1 108.63(6) . .
O7 Al1 O1 115.27(7) . 2_778
O13 Al1 O1 110.13(7) . 2_778
O1 Al1 O1 78.43(7) . 2_778
O7 Al1 Al1 125.93(6) . 2_778
O13 Al1 Al1 115.36(5) . 2_778
O1 Al1 Al1 39.36(4) . 2_778
O1 Al1 Al1 39.06(4) 2_778 2_778
C1 O1 Al1 129.20(11) . .
C1 O1 Al1 128.70(11) . 2_778
Al1 O1 Al1 101.57(7) . 2_778
C6 C1 C2 118.48(17) . .
C6 C1 O1 121.01(16) . .
C2 C1 O1 120.49(16) . .
F2 C2 C3 120.58(17) . .
F2 C2 C1 118.03(17) . .
C3 C2 C1 121.37(18) . .
F3 C3 C2 120.31(18) . .
F3 C3 C4 120.36(19) . .
C2 C3 C4 119.30(19) . .
F4 C4 C5 120.20(19) . .
F4 C4 C3 119.53(19) . .
C5 C4 C3 120.25(19) . .
F5 C5 C4 120.75(18) . .
F5 C5 C6 119.60(18) . .
C4 C5 C6 119.64(18) . .
F6 C6 C1 118.53(17) . .
F6 C6 C5 120.51(17) . .
C1 C6 C5 120.95(18) . .
C7 O7 Al1 152.17(14) . .
O7 C7 C8 122.34(17) . .
O7 C7 C12 119.95(18) . .
C8 C7 C12 117.71(17) . .
F8 C8 C9 119.88(19) . .
F8 C8 C7 118.21(17) . .
C9 C8 C7 121.91(18) . .
F9 C9 C10 120.39(18) . .
F9 C9 C8 120.28(19) . .
C10 C9 C8 119.3(2) . .
F10 C10 C9 120.2(2) . .
F10 C10 C11 119.58(19) . .
C9 C10 C11 120.20(18) . .
F11 C11 C10 119.87(17) . .
F11 C11 C12 120.15(19) . .
C10 C11 C12 119.98(18) . .
F12 C12 C11 119.52(17) . .
F12 C12 C7 119.64(16) . .
C11 C12 C7 120.84(19) . .
C13 O13 Al1 139.88(11) . .
O13 C13 C18 122.00(17) . .
O13 C13 C14 120.71(17) . .
C18 C13 C14 117.20(17) . .
F14 C14 C15 119.06(17) . .
F14 C14 C13 119.23(16) . .
C15 C14 C13 121.70(18) . .
F15 C15 C16 119.98(16) . .
F15 C15 C14 119.92(17) . .
C16 C15 C14 120.05(17) . .
F16 C16 C17 120.69(17) . .
F16 C16 C15 120.15(17) . .
C17 C16 C15 119.15(17) . .
F17 C17 C16 119.46(17) . .
F17 C17 C18 120.15(18) . .
C16 C17 C18 120.38(18) . .
F18 C18 C17 118.97(18) . .
F18 C18 C13 119.52(17) . .
C17 C18 C13 121.50(18) . .
C22 C21 C25 50.9(3) . .
C22 C21 C24 56.8(3) . 2_566
C25 C21 C24 107.5(3) . 2_566
C25 C22 C21 69.8(3) . .
C25 C22 C24 138.0(5) . 2_566
C21 C22 C24 68.5(3) . 2_566
C25 C22 C23 57.2(3) . .
C21 C22 C23 127.0(4) . .
C24 C22 C23 163.9(4) 2_566 .
C25 C22 C23 167.7(4) . 2_566
C21 C22 C23 121.5(3) . 2_566
C24 C22 C23 52.9(3) 2_566 2_566
C23 C22 C23 111.4(3) . 2_566
C25 C22 C22 115.1(5) . 2_566
C21 C22 C22 173.6(5) . 2_566
C24 C22 C22 106.1(4) 2_566 2_566
C23 C22 C22 58.1(3) . 2_566
C23 C22 C22 53.3(3) 2_566 2_566
C25 C23 C24 179.0(4) . .
C25 C23 C22 53.5(3) . .
C24 C23 C22 127.3(3) . .
C25 C23 C22 121.9(3) . 2_566
C24 C23 C22 58.9(3) . 2_566
C22 C23 C22 68.6(3) . 2_566
C23 C24 C22 68.2(3) . 2_566
C23 C24 C21 122.8(4) . 2_566
C22 C24 C21 54.7(3) 2_566 2_566
C22 C25 C23 69.4(3) . .
C22 C25 C21 59.3(3) . .
C23 C25 C21 128.7(4) . .

loop_
_geom_bond_atom_site_label_1
_geom_bond_atom_site_label_2
_geom_bond_distance
_geom_bond_site_symmetry_2
Al1 O7 1.6691(14) .
Al1 O13 1.6855(13) .
Al1 O1 1.8424(14) .
Al1 O1 1.8543(14) 2_778
Al1 Al1 2.8641(13) 2_778
O1 C1 1.386(2) .
O1 Al1 1.8543(14) 2_778
C1 C6 1.375(3) .
C1 C2 1.380(3) .
F2 C2 1.347(2) .
C2 C3 1.372(3) .
F3 C3 1.338(2) .
C3 C4 1.385(3) .
F4 C4 1.343(2) .
C4 C5 1.368(3) .
F5 C5 1.335(2) .
C5 C6 1.384(3) .
F6 C6 1.345(2) .
O7 C7 1.341(2) .
C7 C8 1.378(3) .
C7 C12 1.389(3) .
F8 C8 1.349(2) .
C8 C9 1.376(3) .
F9 C9 1.341(2) .
C9 C10 1.372(3) .
F10 C10 1.345(2) .
C10 C11 1.373(3) .
F11 C11 1.340(2) .
C11 C12 1.378(3) .
F12 C12 1.333(2) .
O13 C13 1.340(2) .
C13 C18 1.383(3) .
C13 C14 1.389(3) .
F14 C14 1.341(2) .
C14 C15 1.380(3) .
F15 C15 1.337(2) .
C15 C16 1.378(3) .
F16 C16 1.338(2) .
C16 C17 1.377(3) .
F17 C17 1.343(2) .
C17 C18 1.381(3) .
F18 C18 1.341(2) .
C21 C22 1.345(5) .
C21 C25 1.468(6) .
C21 C24 1.534(5) 2_566
C22 C25 1.213(6) .
C22 C24 1.381(6) 2_566
C22 C23 1.413(5) .
C22 C23 1.497(5) 2_566
C22 C22 1.642(8) 2_566
C23 C25 1.269(5) .
C23 C24 1.287(5) .
C23 C22 1.497(5) 2_566
C24 C22 1.381(6) 2_566
C24 C21 1.534(5) 2_566

loop_
_geom_torsion_atom_site_label_1
_geom_torsion_atom_site_label_2
_geom_torsion_atom_site_label_3
_geom_torsion_atom_site_label_4
_geom_torsion
_geom_torsion_site_symmetry_1
_geom_torsion_site_symmetry_4
O7 Al1 O1 C1 -59.50(15) . .
O13 Al1 O1 C1 80.31(14) . .
O1 Al1 O1 C1 -172.13(16) 2_778 .
Al1 Al1 O1 C1 -172.13(16) 2_778 .
O7 Al1 O1 Al1 112.63(8) . 2_778
O13 Al1 O1 Al1 -107.56(7) . 2_778
O1 Al1 O1 Al1 0.0 2_778 2_778
Al1 O1 C1 C6 176.73(12) . .
Al1 O1 C1 C6 6.6(2) 2_778 .
Al1 O1 C1 C2 -4.6(2) . .
Al1 O1 C1 C2 -174.73(12) 2_778 .
C6 C1 C2 F2 178.30(15) . .
O1 C1 C2 F2 -0.4(2) . .
C6 C1 C2 C3 0.0(3) . .
O1 C1 C2 C3 -178.64(15) . .
F2 C2 C3 F3 0.3(3) . .
C1 C2 C3 F3 178.51(16) . .
F2 C2 C3 C4 -177.78(16) . .
C1 C2 C3 C4 0.4(3) . .
F3 C3 C4 F4 -0.5(3) . .
C2 C3 C4 F4 177.55(16) . .
F3 C3 C4 C5 -178.74(17) . .
C2 C3 C4 C5 -0.7(3) . .
F4 C4 C5 F5 1.3(3) . .
C3 C4 C5 F5 179.56(16) . .
F4 C4 C5 C6 -177.78(15) . .
C3 C4 C5 C6 0.4(3) . .
C2 C1 C6 F6 -179.22(14) . .
O1 C1 C6 F6 -0.6(2) . .
C2 C1 C6 C5 -0.3(3) . .
O1 C1 C6 C5 178.38(14) . .
F5 C5 C6 F6 -0.2(2) . .
C4 C5 C6 F6 178.97(15) . .
F5 C5 C6 C1 -179.08(15) . .
C4 C5 C6 C1 0.1(3) . .
O13 Al1 O7 C7 -169.8(3) . .
O1 Al1 O7 C7 -34.0(3) . .
O1 Al1 O7 C7 56.4(3) 2_778 .
Al1 Al1 O7 C7 12.3(3) 2_778 .
Al1 O7 C7 C8 15.0(4) . .
Al1 O7 C7 C12 -165.5(2) . .
O7 C7 C8 F8 0.7(3) . .
C12 C7 C8 F8 -178.88(17) . .
O7 C7 C8 C9 -179.51(19) . .
C12 C7 C8 C9 0.9(3) . .
F8 C8 C9 F9 0.2(3) . .
C7 C8 C9 F9 -179.57(18) . .
F8 C8 C9 C10 -179.47(18) . .
C7 C8 C9 C10 0.8(3) . .
F9 C9 C10 F10 -0.9(3) . .
C8 C9 C10 F10 178.77(19) . .
F9 C9 C10 C11 178.7(2) . .
C8 C9 C10 C11 -1.6(3) . .
F10 C10 C11 F11 1.3(3) . .
C9 C10 C11 F11 -178.31(19) . .
F10 C10 C11 C12 -179.56(19) . .
C9 C10 C11 C12 0.8(3) . .
F11 C11 C12 F12 -0.1(3) . .
C10 C11 C12 F12 -179.24(19) . .
F11 C11 C12 C7 -179.98(18) . .
C10 C11 C12 C7 0.9(3) . .
O7 C7 C12 F12 -1.2(3) . .
C8 C7 C12 F12 178.40(18) . .
O7 C7 C12 C11 178.69(19) . .
C8 C7 C12 C11 -1.7(3) . .
O7 Al1 O13 C13 -31.7(2) . .
O1 Al1 O13 C13 -171.61(19) . .
O1 Al1 O13 C13 104.24(19) 2_778 .
Al1 Al1 O13 C13 146.39(18) 2_778 .
Al1 O13 C13 C18 84.0(2) . .
Al1 O13 C13 C14 -99.5(2) . .
O13 C13 C14 F14 2.5(2) . .
C18 C13 C14 F14 179.18(15) . .
O13 C13 C14 C15 -177.22(16) . .
C18 C13 C14 C15 -0.5(3) . .
F14 C14 C15 F15 -1.3(2) . .
C13 C14 C15 F15 178.44(15) . .
F14 C14 C15 C16 -178.96(15) . .
C13 C14 C15 C16 0.7(3) . .
F15 C15 C16 F16 0.0(2) . .
C14 C15 C16 F16 177.69(15) . .
F15 C15 C16 C17 -178.64(16) . .
C14 C15 C16 C17 -0.9(3) . .
F16 C16 C17 F17 1.6(3) . .
C15 C16 C17 F17 -179.78(16) . .
F16 C16 C17 C18 -177.67(16) . .
C15 C16 C17 C18 1.0(3) . .
F17 C17 C18 F18 -0.4(3) . .
C16 C17 C18 F18 178.82(16) . .
F17 C17 C18 C13 179.97(16) . .
C16 C17 C18 C13 -0.8(3) . .
O13 C13 C18 F18 -2.4(3) . .
C14 C13 C18 F18 -179.05(16) . .
O13 C13 C18 C17 177.19(16) . .
C14 C13 C18 C17 0.5(3) . .
C24 C21 C22 C25 -174.8(4) 2_566 .
C25 C21 C22 C24 174.8(4) . 2_566
C25 C21 C22 C23 -0.4(3) . .
C24 C21 C22 C23 -175.2(4) 2_566 .
C25 C21 C22 C23 174.4(4) . 2_566
C24 C21 C22 C23 -0.3(3) 2_566 2_566
C25 C21 C22 C22 141(4) . 2_566
C24 C21 C22 C22 -34(4) 2_566 2_566
C21 C22 C23 C25 0.4(3) . .
C24 C22 C23 C25 -163.1(13) 2_566 .
C23 C22 C23 C25 -174.8(4) 2_566 .
C22 C22 C23 C25 -174.8(4) 2_566 .
C25 C22 C23 C24 179.2(4) . .
C21 C22 C23 C24 179.6(3) . .
C24 C22 C23 C24 16.1(15) 2_566 .
C23 C22 C23 C24 4.4(4) 2_566 .
C22 C22 C23 C24 4.4(4) 2_566 .
C25 C22 C23 C22 174.8(4) . 2_566
C21 C22 C23 C22 175.3(5) . 2_566
C24 C22 C23 C22 11.8(11) 2_566 2_566
C23 C22 C23 C22 0.0 2_566 2_566
C25 C23 C24 C22 137(19) . 2_566
C22 C23 C24 C22 -4.7(4) . 2_566
C25 C23 C24 C21 137(19) . 2_566
C22 C23 C24 C21 -4.4(5) . 2_566
C22 C23 C24 C21 0.3(3) 2_566 2_566
C21 C22 C25 C23 -179.6(3) . .
C24 C22 C25 C23 173.1(5) 2_566 .
C23 C22 C25 C23 23.2(18) 2_566 .
C22 C22 C25 C23 4.8(4) 2_566 .
C24 C22 C25 C21 -7.3(5) 2_566 .
C23 C22 C25 C21 179.6(3) . .
C23 C22 C25 C21 -157.2(18) 2_566 .
C22 C22 C25 C21 -175.5(5) 2_566 .
C24 C23 C25 C22 -142(19) . .
C22 C23 C25 C22 -5.7(4) 2_566 .
C24 C23 C25 C21 -142(19) . .
C22 C23 C25 C21 -0.4(3) . .
C22 C23 C25 C21 -6.1(6) 2_566 .
C24 C21 C25 C22 4.6(3) 2_566 .
C22 C21 C25 C23 0.4(3) . .
C24 C21 C25 C23 5.0(5) 2_566 .
